data_9006934
loop_
_publ_author_name
'Kusaka, K.'
'Hagiya, K.'
'Ohmasa, M.'
'Okano, Y.'
'Mukai, M.'
'Iishi, K.'
'Haga, N.'

_publ_section_title
;Determination of structures of Ca2CoSi2O7, Ca2MgSi2O7, and
 Ca2(Mg.55Fe.45)Si2O7 in incommensurate and normal phases and observation of
 diffuse streaks at high temperature Sample: T = 773 K Melilite group
;
_journal_name_full 'Physics and Chemistry of Minerals'
_journal_page_first 150
_journal_page_last 166
_journal_paper_doi 10.1007/s002690000147
_journal_volume 28
_journal_year 2001
_chemical_formula_structural Ca2CoSi2O7
_chemical_formula_sum 'Ca2 Co O7 Si2'
_space_group_IT_number 113
_symmetry_space_group_name_Hall 'P -4 2ab'
_symmetry_space_group_name_H-M 'P -4 21 m'
_cell_angle_alpha 90
_cell_angle_beta 90
_cell_angle_gamma 90
_cell_length_a 7.8815
_cell_length_b 7.8815
_cell_length_c 5.0387
_cell_formula_units_Z 2
_cell_volume 312.994
_database_code_amcsd 0008516
_diffrn_ambient_temperature 773
_exptl_crystal_density_diffrn 3.260
_cod_original_formula_sum 'Co Ca2 Si2 O7'
_cod_database_code 9006934
_amcsd_formula_title Ca2CoSi2O7

loop_
_space_group_symop_operation_xyz
x,y,z
1/2-y,1/2-x,z
y,-x,-z
1/2-x,1/2+y,-z
-x,-y,z
1/2+y,1/2+x,z
-y,x,-z
1/2+x,1/2-y,-z

loop_
_atom_site_label
_atom_site_fract_x
_atom_site_fract_y
_atom_site_fract_z
_atom_site_U_iso_or_equiv
Co 0.00000 0.00000 0.00000 0.02090
Ca 0.33150 0.16850 0.50470 0.03179
Si 0.13900 0.36100 0.93640 0.01684
O1 0.00000 0.50000 0.82400 0.03800
O2 0.14040 0.35960 0.25450 0.03610
O3 0.08090 0.18920 0.78550 0.03572

loop_
_cod_related_entry_id
_cod_related_entry_database
_cod_related_entry_code
1 AMCSD 0008516
